data_9013752
loop_
_publ_author_name
'Hawthorne, F. C.'
'Ungaretti, L.'
'Oberti, R.'
'Caucia, F.'
'Callegari, A.'

_publ_section_title
;The crystal chemistry of staurolite. I. Crystal structure and site
 populations Sample Code: 6-3/1 Locality: East Winthrop, Maine, USA
;
_journal_name_full 'The Canadian Mineralogist'
_journal_page_first 551
_journal_page_last 582
_journal_volume 31
_journal_year 1993
_chemical_compound_source 'East Winthrop, Maine, USA'
_chemical_formula_sum 'Al4.492 Fe0.71 Li0.255 Mg0.082 O12 Si1.946'
_chemical_name_mineral Staurolite
_space_group_IT_number 12
_symmetry_space_group_name_Hall '-C 2y'
_symmetry_space_group_name_H-M 'C 1 2/m 1'
_cell_angle_alpha 90
_cell_angle_beta 90.025
_cell_angle_gamma 90
_cell_length_a 7.8707
_cell_length_b 16.5875
_cell_length_c 5.6551
_cell_volume 738.303
_cell_formula_units_Z 4
_database_code_amcsd 0005314
_exptl_crystal_density_diffrn 3.700
_cod_original_formula_sum 'O12 Si1.946 Al4.492 Fe.71 Li.255 Mg.082'
_cod_database_code 9013752

loop_
_space_group_symop_operation_xyz
x,y,z
1/2+x,1/2+y,z
x,-y,z
1/2+x,1/2-y,z
-x,y,-z
1/2-x,1/2+y,-z
-x,-y,-z
1/2-x,1/2-y,-z

loop_
_atom_site_aniso_label
_atom_site_aniso_U_11
_atom_site_aniso_U_22
_atom_site_aniso_U_33
_atom_site_aniso_U_12
_atom_site_aniso_U_13
_atom_site_aniso_U_23
O1 0.00910 0.00418 0.01069 0.00000 0.00406 0.00000
O2 0.00879 0.00418 0.01069 0.00000 -0.00406 0.00000
O3 0.00408 0.00558 0.00583 -0.00198 0.00023 -0.00048
O4 0.00439 0.00558 0.00567 0.00132 -0.00045 0.00000
O5 0.00439 0.00558 0.01345 -0.00066 0.00023 -0.00095
O6 0.00534 0.00418 0.00535 0.00066 -0.00023 0.00095
O7 0.00377 0.00418 0.00470 0.00000 0.00023 0.00000
Si1 0.00314 0.00279 0.00470 0.00000 0.00000 0.00000
Al1 0.00314 0.00279 0.00470 0.00000 0.00000 0.00000
Fe1 0.01538 0.00558 0.02608 0.00000 0.00023 0.00000
Al2 0.01538 0.00558 0.02608 0.00000 0.00023 0.00000
Li1 0.01538 0.00558 0.02608 0.00000 0.00023 0.00000
Mg1 0.01538 0.00558 0.02608 0.00000 0.00023 0.00000
Al3 0.00534 0.00558 0.00421 0.00000 -0.00023 0.00000
Mg3 0.00534 0.00558 0.00421 0.00000 -0.00023 0.00000
Fe3 0.00534 0.00558 0.00421 0.00000 -0.00023 0.00000
Al4 0.00502 0.00558 0.00454 0.00000 0.00000 0.00000
Mg4 0.00502 0.00558 0.00454 0.00000 0.00000 0.00000
Fe4 0.00502 0.00558 0.00454 0.00000 0.00000 0.00000
Al5 0.00471 0.00558 0.00729 0.00000 0.00000 0.00000
Fe5 0.00471 0.00558 0.00729 0.00000 0.00000 0.00000
Al6 0.00502 0.00418 0.00567 0.00000 0.00225 0.00000
Mg6 0.00502 0.00418 0.00567 0.00000 0.00225 0.00000
Fe6 0.00502 0.00418 0.00567 0.00000 0.00225 0.00000
Al7 0.00439 0.00418 0.00486 0.00000 -0.00248 0.00000
Fe7 0.00439 0.00418 0.00486 0.00000 -0.00248 0.00000
Mg7 0.00439 0.00418 0.00486 0.00000 -0.00248 0.00000

loop_
_atom_site_label
_atom_site_fract_x
_atom_site_fract_y
_atom_site_fract_z
_atom_site_occupancy
O1 0.23394 0.00000 0.96563 1.00000
O2 0.23425 0.00000 0.53359 1.00000
O3 0.25492 0.16147 0.01551 1.00000
O4 0.25456 0.16145 0.48424 1.00000
O5 0.00197 0.08862 0.24930 1.00000
O6 0.02112 0.24929 0.24984 1.00000
O7 0.52715 0.10021 0.25003 1.00000
Si1 0.13425 0.16612 0.24987 0.97300
Al1 0.13425 0.16612 0.24987 0.02700
Fe1 0.39265 0.00000 0.24961 0.63000
Al2 0.39265 0.00000 0.24961 0.06000
Li1 0.39265 0.00000 0.24961 0.25500
Mg1 0.39265 0.00000 0.24961 0.05500
Al3 0.50000 0.17464 0.00000 0.97500
Mg3 0.50000 0.17464 0.00000 0.01000
Fe3 0.50000 0.17464 0.00000 0.01500
Al4 0.50000 0.17464 0.50000 0.97500
Mg4 0.50000 0.17464 0.50000 0.01000
Fe4 0.50000 0.17464 0.50000 0.01500
Al5 0.26228 0.41070 0.25017 0.98000
Fe5 0.26228 0.41070 0.25017 0.02000
Al6 0.00000 0.00000 0.00000 0.48500
Mg6 0.00000 0.00000 0.00000 0.01000
Fe6 0.00000 0.00000 0.00000 0.01000
Al7 0.00000 0.00000 0.50000 0.45000
Fe7 0.00000 0.00000 0.50000 0.01000
Mg7 0.00000 0.00000 0.50000 0.00500

loop_
_cod_related_entry_id
_cod_related_entry_database
_cod_related_entry_code
1 AMCSD 0005314
